data_7102751
loop_
_publ_author_name
'Avarvari, Narcis'
'Fourmigu\'e, Marc'

_publ_section_title
;
 1,4-Dihydro-1,4-diphosphinine fused with two tetrathiafulvalenes.
;
_journal_issue 24
_journal_name_full 'Chemical communications (Cambridge, England)'
_journal_page_first 2794
_journal_page_last 2795
_journal_paper_doi 10.1039/b412193g
_journal_year 2004
_chemical_formula_sum 'C56 H48 Mo6 O25 P4 S16'
_chemical_formula_weight 2333.42
_chemical_name_common '(cis-(o-DMTTF)2(PhPO)2)2(Mo6O19), 2H2O'
_chemical_name_systematic
;
?
;
_space_group_IT_number 12
_symmetry_cell_setting monoclinic
_symmetry_space_group_name_Hall '-C 2y'
_symmetry_space_group_name_H-M 'C 1 2/m 1'
_atom_sites_solution_hydrogens geom
_atom_sites_solution_primary direct
_atom_sites_solution_secondary difmap
_audit_creation_method SHELXL-97
_cell_angle_alpha 90.00
_cell_angle_beta 100.809(14)
_cell_angle_gamma 90.00
_cell_formula_units_Z 2
_cell_length_a 20.573(3)
_cell_length_b 14.086(2)
_cell_length_c 14.0657(15)
_cell_measurement_reflns_used 8000
_cell_measurement_temperature 293(2)
_cell_measurement_theta_max 50.4
_cell_measurement_theta_min 4.4
_cell_volume 4003.8(9)
_computing_cell_refinement 'SELECT, CELL [STOE-IPDS]'
_computing_data_collection 'EXPOSE [STOE-IPDS]'
_computing_data_reduction 'INTEGRATE [STOE-IPDS]'
_computing_structure_refinement 'SHELXL-97 (Sheldrick, 1997)'
_computing_structure_solution 'SHELXS-97 (Sheldrick, 1990)'
_diffrn_ambient_temperature 293(2)
_diffrn_detector_area_resol_mean 6.6
_diffrn_measured_fraction_theta_full 0.976
_diffrn_measured_fraction_theta_max 0.976
_diffrn_measurement_device_type STOE-IPDS
_diffrn_measurement_method 'Oscillation, Phi. incr. = 1.1'
_diffrn_radiation_monochromator graphite
_diffrn_radiation_source 'fine-focus sealed tube'
_diffrn_radiation_type MoK\a
_diffrn_radiation_wavelength 0.71073
_diffrn_reflns_av_R_equivalents 0.1367
_diffrn_reflns_av_sigmaI/netI 0.1148
_diffrn_reflns_limit_h_max 24
_diffrn_reflns_limit_h_min -25
_diffrn_reflns_limit_k_max 17
_diffrn_reflns_limit_k_min -17
_diffrn_reflns_limit_l_max 17
_diffrn_reflns_limit_l_min -15
_diffrn_reflns_number 15710
_diffrn_reflns_theta_full 25.77
_diffrn_reflns_theta_max 25.77
_diffrn_reflns_theta_min 2.17
_exptl_absorpt_coefficient_mu 1.481
_exptl_absorpt_correction_T_max 0.9262
_exptl_absorpt_correction_T_min 0.6964
_exptl_absorpt_correction_type empirical
_exptl_absorpt_process_details multiscan
_exptl_crystal_colour black
_exptl_crystal_density_diffrn 1.936
_exptl_crystal_density_meas ?
_exptl_crystal_density_method .
_exptl_crystal_description prism
_exptl_crystal_F_000 2304
_exptl_crystal_size_max 0.366
_exptl_crystal_size_mid 0.123
_exptl_crystal_size_min 0.116
_refine_diff_density_max 3.381
_refine_diff_density_min -0.938
_refine_diff_density_rms 0.205
_refine_ls_extinction_method none
_refine_ls_goodness_of_fit_ref 0.928
_refine_ls_hydrogen_treatment constr
_refine_ls_matrix_type full
_refine_ls_number_parameters 256
_refine_ls_number_reflns 3917
_refine_ls_number_restraints 0
_refine_ls_restrained_S_all 0.928
_refine_ls_R_factor_all 0.1336
_refine_ls_R_factor_gt 0.0786
_refine_ls_shift/su_max 0.030
_refine_ls_shift/su_mean 0.003
_refine_ls_structure_factor_coef Fsqd
_refine_ls_weighting_details 'calc w=1/[\s^2^(Fo^2^)+(0.1359P)^2^+0.0000P] where P=(Fo^2^+2Fc^2^)/3'
_refine_ls_weighting_scheme calc
_refine_ls_wR_factor_gt 0.1898
_refine_ls_wR_factor_ref 0.2227
_reflns_number_gt 2113
_reflns_number_total 3917
_reflns_threshold_expression >2sigma(I)
_cod_data_source_file b412193g.txt
_cod_data_source_block (cis-1-O2)2Mo6O19
_cod_depositor_comments
;
The following automatic conversions were performed:
'_exptl_absorpt_correction_type' value 'Empirical' changed to 'empirical'
according to '/home/saulius/struct/CIF-dictionaries/cif_core.dic'
dictionary named 'cif_core.dic' version 2.4.1 from 2010-06-29.

Automatic conversion script
Id: cif_fix_enum 1527 2010-12-29 10:47:43Z saulius 
;
_cod_original_sg_symbol_H-M C2/m
_cod_database_code 7102751

loop_
_symmetry_equiv_pos_as_xyz
'x, y, z'
'-x, y, -z'
'x+1/2, y+1/2, z'
'-x+1/2, y+1/2, -z'
'-x, -y, -z'
'x, -y, z'
'-x+1/2, -y+1/2, -z'
'x+1/2, -y+1/2, z'

loop_
_atom_site_label
_atom_site_type_symbol
_atom_site_fract_x
_atom_site_fract_y
_atom_site_fract_z
_atom_site_U_iso_or_equiv
_atom_site_adp_type
_atom_site_occupancy
_atom_site_symmetry_multiplicity
_atom_site_calc_flag
_atom_site_refinement_flags
Mo1 Mo 0.47447(5) 0.11628(7) 0.10345(7) 0.0498(3) Uani 1 1 d .
Mo2 Mo 0.60898(7) 0.0000 0.08150(10) 0.0518(4) Uani 1 2 d S
O1 O 0.5000 0.0000 0.0000 0.037(3) Uani 1 4 d S
O2 O 0.6874(6) 0.0000 0.1409(9) 0.077(4) Uani 1 2 d S
O3 O 0.5000 0.1880(7) 0.0000 0.053(3) Uani 1 2 d S
O4 O 0.3915(4) 0.0939(6) 0.0164(6) 0.060(2) Uani 1 1 d .
O5 O 0.5662(4) 0.0936(6) 0.1499(5) 0.0539(19) Uani 1 1 d .
O6 O 0.4578(5) 0.0000 0.1675(8) 0.053(3) Uani 1 2 d S
O7 O 0.4544(4) 0.1993(6) 0.1790(6) 0.068(2) Uani 1 1 d .
P1 P 0.26435(13) 0.12286(18) 0.3522(2) 0.0434(7) Uani 1 1 d .
S1 S 0.41190(12) 0.10376(18) 0.3767(2) 0.0419(6) Uani 1 1 d .
S2 S 0.56879(13) 0.10228(19) 0.3809(2) 0.0466(7) Uani 1 1 d .
S3 S 0.14153(14) 0.1032(2) 0.4430(2) 0.0543(8) Uani 1 1 d .
S4 S -0.01870(15) 0.1038(2) 0.3630(3) 0.0637(9) Uani 1 1 d .
O8 O 0.2858(4) 0.2134(5) 0.4117(6) 0.0520(19) Uani 1 1 d .
C1 C 0.3358(5) 0.0460(7) 0.3579(8) 0.042(2) Uani 1 1 d .
C2 C 0.4626(6) 0.0000 0.3769(8) 0.021(2) Uani 1 2 d S
C3 C 0.5246(7) 0.0000 0.3833(10) 0.041(3) Uani 1 2 d S
C4 C 0.6424(5) 0.0486(8) 0.3717(8) 0.051(3) Uani 1 1 d .
C5 C 0.6986(7) 0.1096(10) 0.3572(10) 0.072(4) Uani 1 1 d .
H5A H 0.6863 0.1752 0.3603 0.108 Uiso 1 1 calc R
H5B H 0.7094 0.0965 0.2950 0.108 Uiso 1 1 calc R
H5C H 0.7363 0.0967 0.4070 0.108 Uiso 1 1 calc R
C6 C 0.2081(5) 0.0503(7) 0.3991(8) 0.047(3) Uani 1 1 d .
C7 C 0.0926(8) 0.0000 0.4241(13) 0.056(4) Uani 1 2 d S
C8 C 0.0280(7) 0.0000 0.3885(11) 0.051(4) Uani 1 2 d S
C9 C -0.0900(5) 0.0471(8) 0.3001(8) 0.055(3) Uani 1 1 d .
C10 C -0.1449(7) 0.1131(11) 0.2558(12) 0.086(5) Uani 1 1 d .
H10A H -0.1306 0.1777 0.2673 0.129 Uiso 1 1 calc R
H10B H -0.1830 0.1019 0.2844 0.129 Uiso 1 1 calc R
H10C H -0.1560 0.1019 0.1873 0.129 Uiso 1 1 calc R
C11 C 0.2313(5) 0.1386(7) 0.2269(9) 0.049(3) Uani 1 1 d .
C12 C 0.2690(7) 0.1224(11) 0.1572(11) 0.079(4) Uani 1 1 d .
H12 H 0.3124 0.1009 0.1734 0.095 Uiso 1 1 calc R
C13 C 0.2392(9) 0.1394(15) 0.0619(12) 0.110(7) Uani 1 1 d .
H13 H 0.2638 0.1286 0.0139 0.132 Uiso 1 1 calc R
C14 C 0.1787(10) 0.1696(15) 0.0358(12) 0.110(6) Uani 1 1 d .
H14 H 0.1619 0.1816 -0.0291 0.132 Uiso 1 1 calc R
C15 C 0.1394(9) 0.1840(15) 0.1041(13) 0.110(6) Uani 1 1 d .
H15 H 0.0960 0.2049 0.0857 0.132 Uiso 1 1 calc R
C16 C 0.1658(8) 0.1670(11) 0.2004(10) 0.081(4) Uani 1 1 d .
H16 H 0.1397 0.1745 0.2472 0.097 Uiso 1 1 calc R
OW O 0.0145(10) 0.0000 0.9105(14) 0.171(11) Uani 1 2 d S

loop_
_atom_site_aniso_label
_atom_site_aniso_U_11
_atom_site_aniso_U_22
_atom_site_aniso_U_33
_atom_site_aniso_U_23
_atom_site_aniso_U_13
_atom_site_aniso_U_12
Mo1 0.0565(6) 0.0575(6) 0.0355(6) -0.0053(4) 0.0092(4) 0.0035(4)
Mo2 0.0405(7) 0.0736(10) 0.0381(8) 0.000 -0.0010(6) 0.000
O1 0.036(7) 0.057(8) 0.016(7) 0.000 0.000(5) 0.000
O2 0.038(6) 0.129(11) 0.059(8) 0.000 -0.007(5) 0.000
O3 0.060(6) 0.058(6) 0.035(6) 0.000 -0.007(5) 0.000
O4 0.050(4) 0.073(5) 0.056(5) 0.006(4) 0.006(4) 0.015(4)
O5 0.048(4) 0.070(5) 0.041(5) -0.012(4) 0.002(3) -0.007(4)
O6 0.049(6) 0.065(7) 0.043(7) 0.000 0.008(5) 0.000
O7 0.076(6) 0.074(6) 0.059(6) -0.019(4) 0.021(5) 0.001(4)
P1 0.0376(13) 0.0424(14) 0.0495(17) 0.0031(12) 0.0059(12) 0.0029(11)
S1 0.0388(13) 0.0430(14) 0.0441(16) 0.0030(11) 0.0081(11) -0.0005(10)
S2 0.0443(14) 0.0494(15) 0.0450(16) 0.0034(12) 0.0061(11) -0.0043(11)
S3 0.0437(14) 0.0545(17) 0.066(2) -0.0048(14) 0.0153(13) 0.0019(12)
S4 0.0464(16) 0.0638(19) 0.078(2) 0.0048(16) 0.0031(15) 0.0061(14)
O8 0.065(5) 0.036(4) 0.057(5) -0.003(3) 0.018(4) 0.007(3)
C1 0.036(5) 0.045(5) 0.044(6) -0.011(5) 0.006(4) -0.004(4)
C2 0.036(7) 0.010(5) 0.014(6) 0.000 -0.005(5) 0.000
C3 0.040(8) 0.051(8) 0.033(8) 0.000 0.007(6) 0.000
C4 0.044(6) 0.076(7) 0.032(6) 0.003(5) 0.005(5) -0.002(5)
C5 0.065(8) 0.078(9) 0.064(9) 0.001(7) -0.011(7) -0.023(7)
C6 0.045(6) 0.041(5) 0.054(7) -0.002(5) 0.003(5) 0.007(4)
C7 0.048(9) 0.070(11) 0.050(10) 0.000 0.010(8) 0.000
C8 0.030(7) 0.080(11) 0.040(9) 0.000 0.002(6) 0.000
C9 0.041(6) 0.081(7) 0.046(7) 0.007(6) 0.014(5) -0.009(5)
C10 0.054(8) 0.115(12) 0.089(12) 0.037(10) 0.011(7) 0.011(8)
C11 0.051(6) 0.038(5) 0.055(7) 0.006(5) 0.003(5) 0.014(5)
C12 0.058(8) 0.112(12) 0.067(10) 0.031(9) 0.008(7) 0.013(8)
C13 0.085(12) 0.183(19) 0.059(10) 0.033(11) 0.009(8) 0.058(12)
C14 0.129(16) 0.151(17) 0.045(9) 0.010(10) 0.006(10) 0.038(13)
C15 0.085(11) 0.170(18) 0.070(12) 0.029(12) 0.002(9) 0.045(12)
C16 0.079(10) 0.107(11) 0.054(9) 0.003(8) 0.004(7) 0.027(9)
OW 0.100(14) 0.36(4) 0.069(12) 0.000 0.056(11) 0.000

loop_
_atom_type_symbol
_atom_type_description
_atom_type_scat_dispersion_real
_atom_type_scat_dispersion_imag
_atom_type_scat_source
C C 0.0033 0.0016 'International Tables Vol C Tables 4.2.6.8 and 6.1.1.4'
H H 0.0000 0.0000 'International Tables Vol C Tables 4.2.6.8 and 6.1.1.4'
Mo Mo -1.6832 0.6857 'International Tables Vol C Tables 4.2.6.8 and 6.1.1.4'
O O 0.0106 0.0060 'International Tables Vol C Tables 4.2.6.8 and 6.1.1.4'
P P 0.1023 0.0942 'International Tables Vol C Tables 4.2.6.8 and 6.1.1.4'
S S 0.1246 0.1234 'International Tables Vol C Tables 4.2.6.8 and 6.1.1.4'

loop_
_geom_angle_atom_site_label_1
_geom_angle_atom_site_label_2
_geom_angle_atom_site_label_3
_geom_angle
_geom_angle_site_symmetry_1
_geom_angle_site_symmetry_3
O7 Mo1 O5 104.1(4) . .
O7 Mo1 O3 104.3(4) . .
O5 Mo1 O3 87.4(3) . .
O7 Mo1 O6 102.0(4) . .
O5 Mo1 O6 87.1(4) . .
O3 Mo1 O6 153.7(4) . .
O7 Mo1 O4 102.8(4) . .
O5 Mo1 O4 153.1(3) . .
O3 Mo1 O4 86.6(3) . .
O6 Mo1 O4 86.8(4) . .
O7 Mo1 O1 178.7(3) . .
O5 Mo1 O1 76.7(2) . .
O3 Mo1 O1 76.7(3) . .
O6 Mo1 O1 77.0(3) . .
O4 Mo1 O1 76.3(2) . .
O2 Mo2 O4 103.6(4) . 2_655
O2 Mo2 O4 103.6(4) . 5_655
O4 Mo2 O4 87.7(5) 2_655 5_655
O2 Mo2 O5 103.7(4) . .
O4 Mo2 O5 86.9(4) 2_655 .
O4 Mo2 O5 152.7(3) 5_655 .
O2 Mo2 O5 103.7(4) . 6
O4 Mo2 O5 152.7(3) 2_655 6
O4 Mo2 O5 86.9(4) 5_655 6
O5 Mo2 O5 85.7(5) . 6
O2 Mo2 O1 179.6(5) . .
O4 Mo2 O1 76.7(2) 2_655 .
O4 Mo2 O1 76.7(2) 5_655 .
O5 Mo2 O1 76.0(2) . .
O5 Mo2 O1 76.0(2) 6 .
Mo1 O1 Mo1 89.97(5) 5_655 6
Mo1 O1 Mo1 180.00(7) 5_655 .
Mo1 O1 Mo1 90.03(5) 6 .
Mo1 O1 Mo1 90.03(5) 5_655 2_655
Mo1 O1 Mo1 180.00(7) 6 2_655
Mo1 O1 Mo1 89.97(5) . 2_655
Mo1 O1 Mo2 89.91(4) 5_655 .
Mo1 O1 Mo2 90.09(4) 6 .
Mo1 O1 Mo2 90.09(4) . .
Mo1 O1 Mo2 89.91(4) 2_655 .
Mo1 O1 Mo2 90.09(4) 5_655 5_655
Mo1 O1 Mo2 89.91(4) 6 5_655
Mo1 O1 Mo2 89.91(4) . 5_655
Mo1 O1 Mo2 90.09(4) 2_655 5_655
Mo2 O1 Mo2 180.00(8) . 5_655
Mo1 O3 Mo1 116.6(5) 2_655 .
Mo2 O4 Mo1 117.0(4) 5_655 .
Mo1 O5 Mo2 117.2(4) . .
Mo1 O6 Mo1 116.0(6) 6 .
O8 P1 C6 114.7(5) . .
O8 P1 C11 116.8(5) . .
C6 P1 C11 106.7(5) . .
O8 P1 C1 108.8(4) . .
C6 P1 C1 102.8(5) . .
C11 P1 C1 105.9(5) . .
C1 S1 C2 97.2(5) . .
C3 S2 C4 96.3(6) . .
C7 S3 C6 93.3(6) . .
C9 S4 C8 95.6(6) . .
C1 C1 S1 117.9(3) 6 .
C1 C1 P1 126.6(3) 6 .
S1 C1 P1 115.2(5) . .
C3 C2 S1 125.4(3) . 6
C3 C2 S1 125.4(3) . .
S1 C2 S1 109.1(6) 6 .
C2 C3 S2 122.2(4) . .
C2 C3 S2 122.2(4) . 6
S2 C3 S2 115.2(8) . 6
C4 C4 C5 125.4(7) 6 .
C4 C4 S2 116.1(4) 6 .
C5 C4 S2 118.4(9) . .
C6 C6 P1 125.5(3) 6 .
C6 C6 S3 114.9(4) 6 .
P1 C6 S3 119.5(6) . .
C8 C7 S3 124.0(5) . .
C8 C7 S3 124.0(5) . 6
S3 C7 S3 111.4(9) . 6
C7 C8 S4 123.3(4) . 6
C7 C8 S4 123.3(4) . .
S4 C8 S4 113.3(8) 6 .
C9 C9 C10 128.2(8) 6 .
C9 C9 S4 117.0(4) 6 .
C10 C9 S4 114.8(9) . .
C16 C11 C12 120.3(12) . .
C16 C11 P1 118.2(10) . .
C12 C11 P1 121.5(9) . .
C13 C12 C11 116.9(14) . .
C14 C13 C12 123.7(17) . .
C13 C14 C15 120.3(16) . .
C14 C15 C16 118.9(16) . .
C11 C16 C15 119.7(15) . .

loop_
_geom_bond_atom_site_label_1
_geom_bond_atom_site_label_2
_geom_bond_distance
_geom_bond_site_symmetry_2
Mo1 O7 1.683(8) .
Mo1 O5 1.904(7) .
Mo1 O3 1.924(6) .
Mo1 O6 1.931(6) .
Mo1 O4 1.931(8) .
Mo1 O1 2.3157(10) .
Mo2 O2 1.673(11) .
Mo2 O4 1.908(9) 2_655
Mo2 O4 1.908(9) 5_655
Mo2 O5 1.938(8) .
Mo2 O5 1.938(8) 6
Mo2 O1 2.3188(13) .
O1 Mo1 2.3157(10) 5_655
O1 Mo1 2.3157(10) 6
O1 Mo1 2.3157(10) 2_655
O1 Mo2 2.3188(13) 5_655
O3 Mo1 1.924(6) 2_655
O4 Mo2 1.908(9) 5_655
O6 Mo1 1.931(6) 6
P1 O8 1.543(7) .
P1 C6 1.761(12) .
P1 C11 1.781(12) .
P1 C1 1.816(10) .
S1 C1 1.739(10) .
S1 C2 1.795(7) .
S2 C3 1.707(8) .
S2 C4 1.720(11) .
S3 C7 1.760(9) .
S3 C6 1.770(11) .
S4 C9 1.757(11) .
S4 C8 1.750(8) .
C1 C1 1.297(19) 6
C2 C3 1.264(18) .
C2 S1 1.795(7) 6
C3 S2 1.707(8) 6
C4 C4 1.37(2) 6
C4 C5 1.484(17) .
C6 C6 1.42(2) 6
C7 C8 1.33(2) .
C7 S3 1.760(9) 6
C8 S4 1.750(8) 6
C9 C9 1.33(2) 6
C9 C10 1.505(17) .
C11 C16 1.387(17) .
C11 C12 1.378(19) .
C12 C13 1.39(2) .
C13 C14 1.30(2) .
C14 C15 1.38(2) .
C15 C16 1.38(2) .
